data_4128293
loop_
_publ_author_name
'Timmerman, Jacob C.'
'Sims, Noah J.'
'Wood, John L.'

_publ_section_title
;
 Total Synthesis of Caesalpinnone A and Caesalpinflavan B: Evolution of a
 Concise Strategy.
;
_journal_issue 25
_journal_name_full 'Journal of the American Chemical Society'
_journal_page_first 10082
_journal_page_last 10090
_journal_paper_doi 10.1021/jacs.9b04472
_journal_volume 141
_journal_year 2019
_chemical_formula_sum 'C41 H38 O7'
_chemical_formula_weight 642.71
_space_group_crystal_system triclinic
_space_group_IT_number 2
_space_group_name_Hall '-P 1'
_space_group_name_H-M_alt 'P -1'
_symmetry_space_group_name_Hall '-P 1'
_symmetry_space_group_name_H-M 'P -1'
_atom_sites_solution_hydrogens geom
_audit_creation_method SHELXL-2014
_cell_angle_alpha 96.8670(12)
_cell_angle_beta 105.4278(11)
_cell_angle_gamma 104.2453(15)
_cell_formula_units_Z 2
_cell_length_a 11.2663(5)
_cell_length_b 12.5159(4)
_cell_length_c 12.5665(6)
_cell_measurement_reflns_used 9932
_cell_measurement_temperature 150(2)
_cell_measurement_theta_max 26.42
_cell_measurement_theta_min 2.62
_cell_volume 1622.81(12)
_computing_cell_refinement 'Bruker SAINT'
_computing_data_collection 'Bruker APEX2'
_computing_data_reduction 'Bruker SAINT'
_computing_molecular_graphics 'Bruker SHELXTL'
_computing_publication_material 'Bruker SHELXTL'
_computing_structure_refinement 'SHELXL-2014 (Sheldrick, 2014)'
_computing_structure_solution 'SHELXS-97 (Sheldrick 2008)'
_diffrn_ambient_temperature 150(2)
_diffrn_measured_fraction_theta_full 0.999
_diffrn_measured_fraction_theta_max 0.995
_diffrn_measurement_device_type 'Bruker APEX-II CCD'
_diffrn_measurement_method '\f and \w scans'
_diffrn_radiation_type MoK\a
_diffrn_radiation_wavelength 0.71073
_diffrn_reflns_av_R_equivalents 0.0420
_diffrn_reflns_av_unetI/netI 0.0189
_diffrn_reflns_Laue_measured_fraction_full 0.999
_diffrn_reflns_Laue_measured_fraction_max 0.995
_diffrn_reflns_limit_h_max 14
_diffrn_reflns_limit_h_min -14
_diffrn_reflns_limit_k_max 15
_diffrn_reflns_limit_k_min -15
_diffrn_reflns_limit_l_max 15
_diffrn_reflns_limit_l_min -15
_diffrn_reflns_number 67404
_diffrn_reflns_point_group_measured_fraction_full 0.999
_diffrn_reflns_point_group_measured_fraction_max 0.995
_diffrn_reflns_theta_full 25.242
_diffrn_reflns_theta_max 26.482
_diffrn_reflns_theta_min 2.621
_exptl_absorpt_coefficient_mu 0.089
_exptl_absorpt_correction_T_max 0.964
_exptl_absorpt_correction_T_min 0.954
_exptl_absorpt_correction_type multi-scan
_exptl_absorpt_process_details SADABS
_exptl_crystal_colour colourless
_exptl_crystal_density_diffrn 1.315
_exptl_crystal_description block
_exptl_crystal_F_000 680
_exptl_crystal_size_max 0.225
_exptl_crystal_size_mid 0.199
_exptl_crystal_size_min 0.118
_refine_diff_density_max 0.279
_refine_diff_density_min -0.242
_refine_diff_density_rms 0.037
_refine_ls_extinction_method none
_refine_ls_goodness_of_fit_ref 1.023
_refine_ls_hydrogen_treatment constr
_refine_ls_matrix_type full
_refine_ls_number_parameters 435
_refine_ls_number_reflns 6689
_refine_ls_number_restraints 0
_refine_ls_restrained_S_all 1.023
_refine_ls_R_factor_all 0.0478
_refine_ls_R_factor_gt 0.0372
_refine_ls_shift/su_max 0.001
_refine_ls_shift/su_mean 0.000
_refine_ls_structure_factor_coef Fsqd
_refine_ls_weighting_details 'w=1/[\s^2^(Fo^2^)+(0.0373P)^2^+0.6826P] where P=(Fo^2^+2Fc^2^)/3'
_refine_ls_weighting_scheme calc
_refine_ls_wR_factor_gt 0.0862
_refine_ls_wR_factor_ref 0.0919
_reflns_Friedel_coverage 0.000
_reflns_number_gt 5545
_reflns_number_total 6689
_reflns_threshold_expression 'I > 2\s(I)'
_cod_data_source_file ja9b04472_si_001.cif
_cod_data_source_block JLW_99
_cod_database_code 4128293
_shelx_space_group_comment
; 
The symmetry employed for this shelxl refinement is uniquely defined 
by the following loop, which should always be used as a source of 
symmetry information in preference to the above space-group names. 
They are only intended as comments. 
;
_shelx_estimated_absorpt_t_min 0.980
_shelx_estimated_absorpt_t_max 0.990
_shelxl_version_number 2014-3

loop_
_space_group_symop_operation_xyz
'x, y, z'
'-x, -y, -z'

loop_
_atom_site_label
_atom_site_type_symbol
_atom_site_fract_x
_atom_site_fract_y
_atom_site_fract_z
_atom_site_U_iso_or_equiv
_atom_site_adp_type
_atom_site_occupancy
_atom_site_site_symmetry_order
_atom_site_calc_flag
_atom_site_refinement_flags_posn
_atom_site_refinement_flags_adp
O1 O 0.90212(9) 1.01442(7) 0.10500(7) 0.0240(2) Uani 1 1 d . .
O2 O 0.58106(9) 1.18554(8) -0.05455(8) 0.0311(2) Uani 1 1 d . .
O3 O 0.76373(11) 1.30351(10) -0.06258(11) 0.0564(4) Uani 1 1 d . .
O4 O 0.67838(8) 0.82049(7) 0.41229(7) 0.01911(18) Uani 1 1 d . .
O5 O 0.90492(9) 1.19291(7) 0.40792(7) 0.0236(2) Uani 1 1 d . .
O6 O 0.68434(9) 0.78219(7) 0.62963(7) 0.0274(2) Uani 1 1 d . .
O7 O 0.66985(11) 0.93260(8) 0.74234(8) 0.0354(2) Uani 1 1 d . .
C1 C 0.94393(12) 0.93946(10) 0.17602(10) 0.0217(3) Uani 1 1 d . .
H1 H 1.0371 0.9505 0.1839 0.026 Uiso 1 1 calc R U
C2 C 0.93587(12) 0.97344(10) 0.29424(10) 0.0211(3) Uani 1 1 d . .
H2A H 0.9934 1.0505 0.3282 0.025 Uiso 1 1 calc R U
H2B H 0.9659 0.9220 0.3419 0.025 Uiso 1 1 calc R U
C3 C 0.79848(11) 0.96957(10) 0.29202(10) 0.0181(2) Uani 1 1 d . .
H3 H 0.7458 0.8889 0.2668 0.022 Uiso 1 1 calc R U
C4 C 0.74418(11) 1.03193(9) 0.20280(10) 0.0187(2) Uani 1 1 d . .
C5 C 0.79803(12) 1.04831(10) 0.11542(10) 0.0200(3) Uani 1 1 d . .
C6 C 0.74803(12) 1.10160(10) 0.03015(10) 0.0226(3) Uani 1 1 d . .
H6 H 0.7858 1.1123 -0.0284 0.027 Uiso 1 1 calc R U
C7 C 0.64312(13) 1.13831(10) 0.03244(11) 0.0239(3) Uani 1 1 d . .
C8 C 0.58522(13) 1.12163(11) 0.11590(11) 0.0258(3) Uani 1 1 d . .
H8 H 0.5118 1.1462 0.1157 0.031 Uiso 1 1 calc R U
C9 C 0.63651(12) 1.06846(10) 0.19973(11) 0.0227(3) Uani 1 1 d . .
H9 H 0.5969 1.0566 0.2570 0.027 Uiso 1 1 calc R U
C10 C 0.87438(13) 0.81779(11) 0.11888(10) 0.0240(3) Uani 1 1 d . .
C11 C 0.74138(14) 0.77798(11) 0.06917(11) 0.0273(3) Uani 1 1 d . .
H11 H 0.6902 0.8277 0.0718 0.033 Uiso 1 1 calc R U
C12 C 0.68313(17) 0.66615(12) 0.01584(12) 0.0373(4) Uani 1 1 d . .
H12 H 0.5925 0.6398 -0.0183 0.045 Uiso 1 1 calc R U
C13 C 0.75706(19) 0.59291(13) 0.01237(13) 0.0440(4) Uani 1 1 d . .
H13 H 0.7171 0.5164 -0.0242 0.053 Uiso 1 1 calc R U
C14 C 0.88829(19) 0.63096(13) 0.06188(13) 0.0436(4) Uani 1 1 d . .
H14 H 0.9387 0.5805 0.0600 0.052 Uiso 1 1 calc R U
C15 C 0.94722(16) 0.74267(12) 0.11456(12) 0.0327(3) Uani 1 1 d . .
H15 H 1.0380 0.7684 0.1480 0.039 Uiso 1 1 calc R U
C16 C 0.79072(11) 1.00910(10) 0.40872(10) 0.0182(2) Uani 1 1 d . .
C17 C 0.73207(11) 0.93266(10) 0.46538(10) 0.0179(2) Uani 1 1 d . .
C18 C 0.71859(12) 0.96587(10) 0.57135(10) 0.0199(3) Uani 1 1 d . .
C19 C 0.76408(12) 1.07949(10) 0.61887(10) 0.0214(3) Uani 1 1 d . .
H19 H 0.7530 1.1045 0.6890 0.026 Uiso 1 1 calc R U
C20 C 0.82561(12) 1.15811(10) 0.56677(10) 0.0223(3) Uani 1 1 d . .
H20 H 0.8570 1.2355 0.6017 0.027 Uiso 1 1 calc R U
C21 C 0.84087(12) 1.12280(10) 0.46344(10) 0.0198(2) Uani 1 1 d . .
C22 C 0.64421(13) 0.88157(11) 0.62703(11) 0.0244(3) Uani 1 1 d . .
C23 C 0.50113(13) 0.84742(12) 0.56651(13) 0.0324(3) Uani 1 1 d . .
H23A H 0.4844 0.8111 0.4883 0.049 Uiso 1 1 calc R U
H23B H 0.4706 0.9143 0.5677 0.049 Uiso 1 1 calc R U
H23C H 0.4557 0.7947 0.6043 0.049 Uiso 1 1 calc R U
C24 C 0.77675(13) 0.79741(11) 0.73731(11) 0.0274(3) Uani 1 1 d . .
H24A H 0.8644 0.8372 0.7373 0.033 Uiso 1 1 calc R U
H24B H 0.7771 0.7245 0.7602 0.033 Uiso 1 1 calc R U
C25 C 0.72976(14) 0.86788(12) 0.81315(11) 0.0294(3) Uani 1 1 d . .
H25A H 0.6673 0.8199 0.8428 0.035 Uiso 1 1 calc R U
H25B H 0.8024 0.9172 0.8772 0.035 Uiso 1 1 calc R U
C26 C 0.76996(12) 0.75638(10) 0.42297(11) 0.0215(3) Uani 1 1 d . .
H26A H 0.8142 0.7610 0.5035 0.026 Uiso 1 1 calc R U
H26B H 0.8356 0.7873 0.3870 0.026 Uiso 1 1 calc R U
C27 C 0.69937(12) 0.63639(10) 0.36687(10) 0.0219(3) Uani 1 1 d . .
C28 C 0.74091(14) 0.58113(11) 0.28801(11) 0.0298(3) Uani 1 1 d . .
H28 H 0.8108 0.6209 0.2658 0.036 Uiso 1 1 calc R U
C29 C 0.68087(17) 0.46773(13) 0.24124(13) 0.0411(4) Uani 1 1 d . .
H29 H 0.7104 0.4299 0.1880 0.049 Uiso 1 1 calc R U
C30 C 0.57825(18) 0.41029(12) 0.27229(13) 0.0441(4) Uani 1 1 d . .
H30 H 0.5378 0.3326 0.2410 0.053 Uiso 1 1 calc R U
C31 C 0.53405(16) 0.46532(12) 0.34872(13) 0.0393(4) Uani 1 1 d . .
H31 H 0.4621 0.4259 0.3685 0.047 Uiso 1 1 calc R U
C32 C 0.59455(13) 0.57777(11) 0.39643(11) 0.0285(3) Uani 1 1 d . .
H32 H 0.5645 0.6152 0.4496 0.034 Uiso 1 1 calc R U
C33 C 0.93458(14) 1.31179(10) 0.44693(11) 0.0266(3) Uani 1 1 d . .
H33A H 0.9920 1.3339 0.5257 0.032 Uiso 1 1 calc R U
H33B H 0.8547 1.3325 0.4443 0.032 Uiso 1 1 calc R U
C34 C 1.00009(13) 1.37093(10) 0.37139(11) 0.0236(3) Uani 1 1 d . .
C35 C 1.11518(13) 1.45628(10) 0.41675(11) 0.0267(3) Uani 1 1 d . .
H35 H 1.1541 1.4762 0.4961 0.032 Uiso 1 1 calc R U
C36 C 1.17396(14) 1.51290(11) 0.34714(12) 0.0316(3) Uani 1 1 d . .
H36 H 1.2525 1.5715 0.3790 0.038 Uiso 1 1 calc R U
C37 C 1.11818(14) 1.48399(12) 0.23156(13) 0.0345(3) Uani 1 1 d . .
H37 H 1.1578 1.5230 0.1839 0.041 Uiso 1 1 calc R U
C38 C 1.00395(15) 1.39763(12) 0.18540(12) 0.0341(3) Uani 1 1 d . .
H38 H 0.9662 1.3767 0.1060 0.041 Uiso 1 1 calc R U
C39 C 0.94495(13) 1.34198(11) 0.25500(12) 0.0286(3) Uani 1 1 d . .
H39 H 0.8663 1.2836 0.2230 0.034 Uiso 1 1 calc R U
C40 C 0.64964(14) 1.26471(11) -0.09730(12) 0.0307(3) Uani 1 1 d . .
C41 C 0.56179(16) 1.29637(15) -0.19124(14) 0.0464(4) Uani 1 1 d . .
H41A H 0.6118 1.3566 -0.2187 0.070 Uiso 1 1 calc R U
H41B H 0.4979 1.3227 -0.1643 0.070 Uiso 1 1 calc R U
H41C H 0.5178 1.2307 -0.2527 0.070 Uiso 1 1 calc R U

loop_
_atom_site_aniso_label
_atom_site_aniso_U_11
_atom_site_aniso_U_22
_atom_site_aniso_U_33
_atom_site_aniso_U_23
_atom_site_aniso_U_13
_atom_site_aniso_U_12
O1 0.0286(5) 0.0263(5) 0.0265(5) 0.0121(4) 0.0154(4) 0.0141(4)
O2 0.0275(5) 0.0334(5) 0.0306(5) 0.0152(4) 0.0017(4) 0.0090(4)
O3 0.0338(6) 0.0485(7) 0.0708(9) 0.0381(6) -0.0084(6) -0.0027(5)
O4 0.0208(4) 0.0163(4) 0.0196(4) 0.0036(3) 0.0051(3) 0.0055(3)
O5 0.0311(5) 0.0151(4) 0.0255(5) 0.0033(3) 0.0126(4) 0.0043(4)
O6 0.0398(6) 0.0248(5) 0.0221(5) 0.0090(4) 0.0102(4) 0.0145(4)
O7 0.0629(7) 0.0364(6) 0.0208(5) 0.0124(4) 0.0207(5) 0.0271(5)
C1 0.0234(6) 0.0245(6) 0.0221(6) 0.0082(5) 0.0094(5) 0.0115(5)
C2 0.0224(6) 0.0208(6) 0.0206(6) 0.0048(5) 0.0064(5) 0.0072(5)
C3 0.0210(6) 0.0166(6) 0.0171(6) 0.0028(4) 0.0063(5) 0.0058(5)
C4 0.0212(6) 0.0158(6) 0.0176(6) 0.0022(4) 0.0051(5) 0.0044(5)
C5 0.0221(6) 0.0175(6) 0.0210(6) 0.0030(5) 0.0077(5) 0.0060(5)
C6 0.0284(7) 0.0205(6) 0.0200(6) 0.0056(5) 0.0094(5) 0.0063(5)
C7 0.0266(7) 0.0202(6) 0.0215(6) 0.0062(5) 0.0009(5) 0.0065(5)
C8 0.0231(7) 0.0269(7) 0.0281(7) 0.0049(5) 0.0059(5) 0.0110(5)
C9 0.0236(6) 0.0250(6) 0.0207(6) 0.0036(5) 0.0085(5) 0.0076(5)
C10 0.0356(7) 0.0245(6) 0.0171(6) 0.0068(5) 0.0120(5) 0.0129(6)
C11 0.0364(8) 0.0256(7) 0.0197(6) 0.0054(5) 0.0076(6) 0.0093(6)
C12 0.0504(9) 0.0310(8) 0.0225(7) 0.0026(6) 0.0072(7) 0.0032(7)
C13 0.0777(13) 0.0234(7) 0.0288(8) 0.0003(6) 0.0191(8) 0.0104(8)
C14 0.0757(13) 0.0331(8) 0.0365(9) 0.0088(7) 0.0269(9) 0.0303(8)
C15 0.0458(9) 0.0323(7) 0.0296(7) 0.0081(6) 0.0172(7) 0.0214(7)
C16 0.0187(6) 0.0198(6) 0.0168(6) 0.0042(5) 0.0047(5) 0.0075(5)
C17 0.0171(6) 0.0185(6) 0.0181(6) 0.0038(5) 0.0033(5) 0.0074(5)
C18 0.0199(6) 0.0249(6) 0.0178(6) 0.0075(5) 0.0052(5) 0.0108(5)
C19 0.0245(6) 0.0265(6) 0.0159(6) 0.0035(5) 0.0064(5) 0.0123(5)
C20 0.0246(6) 0.0197(6) 0.0211(6) 0.0010(5) 0.0043(5) 0.0079(5)
C21 0.0198(6) 0.0195(6) 0.0208(6) 0.0056(5) 0.0055(5) 0.0071(5)
C22 0.0346(7) 0.0261(7) 0.0200(6) 0.0087(5) 0.0134(6) 0.0148(6)
C23 0.0301(7) 0.0386(8) 0.0367(8) 0.0157(6) 0.0183(6) 0.0120(6)
C24 0.0251(7) 0.0277(7) 0.0288(7) 0.0104(5) 0.0063(6) 0.0064(5)
C25 0.0313(7) 0.0348(7) 0.0217(7) 0.0097(6) 0.0067(6) 0.0086(6)
C26 0.0222(6) 0.0202(6) 0.0239(6) 0.0056(5) 0.0078(5) 0.0080(5)
C27 0.0282(7) 0.0195(6) 0.0184(6) 0.0070(5) 0.0047(5) 0.0088(5)
C28 0.0380(8) 0.0282(7) 0.0257(7) 0.0057(5) 0.0112(6) 0.0125(6)
C29 0.0618(11) 0.0306(8) 0.0297(8) -0.0018(6) 0.0110(7) 0.0184(7)
C30 0.0642(11) 0.0192(7) 0.0350(8) 0.0008(6) 0.0032(8) 0.0028(7)
C31 0.0453(9) 0.0272(7) 0.0355(8) 0.0104(6) 0.0083(7) -0.0047(7)
C32 0.0341(8) 0.0260(7) 0.0243(7) 0.0070(5) 0.0091(6) 0.0058(6)
C33 0.0343(7) 0.0162(6) 0.0287(7) 0.0020(5) 0.0113(6) 0.0058(5)
C34 0.0277(7) 0.0170(6) 0.0272(7) 0.0053(5) 0.0080(5) 0.0085(5)
C35 0.0312(7) 0.0202(6) 0.0251(7) 0.0033(5) 0.0036(6) 0.0071(5)
C36 0.0284(7) 0.0241(7) 0.0366(8) 0.0057(6) 0.0067(6) 0.0011(6)
C37 0.0363(8) 0.0330(8) 0.0354(8) 0.0136(6) 0.0140(7) 0.0058(6)
C38 0.0375(8) 0.0345(8) 0.0252(7) 0.0076(6) 0.0050(6) 0.0055(6)
C39 0.0264(7) 0.0240(7) 0.0295(7) 0.0046(5) 0.0036(6) 0.0027(5)
C40 0.0312(8) 0.0237(7) 0.0286(7) 0.0080(5) -0.0020(6) 0.0034(6)
C41 0.0365(9) 0.0506(10) 0.0409(9) 0.0250(8) -0.0052(7) 0.0039(7)

loop_
_atom_type_symbol
_atom_type_description
_atom_type_scat_dispersion_real
_atom_type_scat_dispersion_imag
_atom_type_scat_source
C C 0.0033 0.0016 'International Tables Vol C Tables 4.2.6.8 and 6.1.1.4'
H H 0.0000 0.0000 'International Tables Vol C Tables 4.2.6.8 and 6.1.1.4'
O O 0.0106 0.0060 'International Tables Vol C Tables 4.2.6.8 and 6.1.1.4'

loop_
_geom_angle_atom_site_label_1
_geom_angle_atom_site_label_2
_geom_angle_atom_site_label_3
_geom_angle
C5 O1 C1 117.65(9)
C40 O2 C7 120.97(10)
C17 O4 C26 113.94(9)
C21 O5 C33 117.51(9)
C22 O6 C24 107.26(10)
C25 O7 C22 108.94(10)
O1 C1 C10 110.61(10)
O1 C1 C2 110.39(10)
C10 C1 C2 115.44(10)
O1 C1 H1 106.6
C10 C1 H1 106.6
C2 C1 H1 106.6
C1 C2 C3 111.60(10)
C1 C2 H2A 109.3
C3 C2 H2A 109.3
C1 C2 H2B 109.3
C3 C2 H2B 109.3
H2A C2 H2B 108.0
C16 C3 C4 114.75(10)
C16 C3 C2 111.97(10)
C4 C3 C2 109.05(10)
C16 C3 H3 106.9
C4 C3 H3 106.9
C2 C3 H3 106.9
C9 C4 C5 117.31(11)
C9 C4 C3 122.59(11)
C5 C4 C3 119.98(11)
O1 C5 C6 114.15(11)
O1 C5 C4 124.29(11)
C6 C5 C4 121.56(11)
C7 C6 C5 118.77(12)
C7 C6 H6 120.6
C5 C6 H6 120.6
C6 C7 C8 121.53(12)
C6 C7 O2 122.37(12)
C8 C7 O2 115.85(12)
C7 C8 C9 118.69(12)
C7 C8 H8 120.7
C9 C8 H8 120.7
C8 C9 C4 122.11(12)
C8 C9 H9 118.9
C4 C9 H9 118.9
C11 C10 C15 118.59(13)
C11 C10 C1 122.98(12)
C15 C10 C1 118.43(12)
C12 C11 C10 120.49(14)
C12 C11 H11 119.8
C10 C11 H11 119.8
C13 C12 C11 120.07(15)
C13 C12 H12 120.0
C11 C12 H12 120.0
C14 C13 C12 120.00(14)
C14 C13 H13 120.0
C12 C13 H13 120.0
C13 C14 C15 120.25(15)
C13 C14 H14 119.9
C15 C14 H14 119.9
C14 C15 C10 120.60(15)
C14 C15 H15 119.7
C10 C15 H15 119.7
C17 C16 C21 117.47(11)
C17 C16 C3 120.69(10)
C21 C16 C3 121.83(10)
O4 C17 C16 118.85(10)
O4 C17 C18 118.37(10)
C16 C17 C18 122.67(11)
C19 C18 C17 117.40(11)
C19 C18 C22 120.89(11)
C17 C18 C22 121.42(11)
C18 C19 C20 121.86(11)
C18 C19 H19 119.1
C20 C19 H19 119.1
C21 C20 C19 119.62(11)
C21 C20 H20 120.2
C19 C20 H20 120.2
O5 C21 C20 123.96(11)
O5 C21 C16 115.19(10)
C20 C21 C16 120.85(11)
O6 C22 O7 105.98(10)
O6 C22 C23 108.20(11)
O7 C22 C23 110.08(11)
O6 C22 C18 112.81(10)
O7 C22 C18 108.62(10)
C23 C22 C18 111.01(10)
C22 C23 H23A 109.5
C22 C23 H23B 109.5
H23A C23 H23B 109.5
C22 C23 H23C 109.5
H23A C23 H23C 109.5
H23B C23 H23C 109.5
O6 C24 C25 102.55(11)
O6 C24 H24A 111.3
C25 C24 H24A 111.3
O6 C24 H24B 111.3
C25 C24 H24B 111.3
H24A C24 H24B 109.2
O7 C25 C24 104.14(10)
O7 C25 H25A 110.9
C24 C25 H25A 110.9
O7 C25 H25B 110.9
C24 C25 H25B 110.9
H25A C25 H25B 108.9
O4 C26 C27 108.66(10)
O4 C26 H26A 110.0
C27 C26 H26A 110.0
O4 C26 H26B 110.0
C27 C26 H26B 110.0
H26A C26 H26B 108.3
C28 C27 C32 119.23(12)
C28 C27 C26 120.19(12)
C32 C27 C26 120.53(11)
C27 C28 C29 120.35(14)
C27 C28 H28 119.8
C29 C28 H28 119.8
C30 C29 C28 119.84(14)
C30 C29 H29 120.1
C28 C29 H29 120.1
C29 C30 C31 120.25(14)
C29 C30 H30 119.9
C31 C30 H30 119.9
C30 C31 C32 120.04(14)
C30 C31 H31 120.0
C32 C31 H31 120.0
C31 C32 C27 120.26(13)
C31 C32 H32 119.9
C27 C32 H32 119.9
O5 C33 C34 107.93(10)
O5 C33 H33A 110.1
C34 C33 H33A 110.1
O5 C33 H33B 110.1
C34 C33 H33B 110.1
H33A C33 H33B 108.4
C35 C34 C39 119.04(12)
C35 C34 C33 120.57(12)
C39 C34 C33 120.38(12)
C34 C35 C36 120.58(12)
C34 C35 H35 119.7
C36 C35 H35 119.7
C37 C36 C35 120.01(13)
C37 C36 H36 120.0
C35 C36 H36 120.0
C36 C37 C38 119.77(13)
C36 C37 H37 120.1
C38 C37 H37 120.1
C39 C38 C37 120.11(13)
C39 C38 H38 119.9
C37 C38 H38 119.9
C38 C39 C34 120.48(13)
C38 C39 H39 119.8
C34 C39 H39 119.8
O3 C40 O2 124.15(13)
O3 C40 C41 125.70(13)
O2 C40 C41 110.14(12)
C40 C41 H41A 109.5
C40 C41 H41B 109.5
H41A C41 H41B 109.5
C40 C41 H41C 109.5
H41A C41 H41C 109.5
H41B C41 H41C 109.5

loop_
_geom_bond_atom_site_label_1
_geom_bond_atom_site_label_2
_geom_bond_distance
O1 C5 1.3732(15)
O1 C1 1.4467(14)
O2 C40 1.3560(17)
O2 C7 1.4088(15)
O3 C40 1.1926(18)
O4 C17 1.3876(14)
O4 C26 1.4443(14)
O5 C21 1.3712(15)
O5 C33 1.4350(14)
O6 C22 1.4252(15)
O6 C24 1.4291(16)
O7 C25 1.4231(16)
O7 C22 1.4341(16)
C1 C10 1.5167(18)
C1 C2 1.5283(17)
C1 H1 1.0000
C2 C3 1.5294(17)
C2 H2A 0.9900
C2 H2B 0.9900
C3 C16 1.5228(16)
C3 C4 1.5231(16)
C3 H3 1.0000
C4 C9 1.3907(17)
C4 C5 1.4011(17)
C5 C6 1.3946(17)
C6 C7 1.3751(19)
C6 H6 0.9500
C7 C8 1.3851(19)
C8 C9 1.3855(18)
C8 H8 0.9500
C9 H9 0.9500
C10 C11 1.394(2)
C10 C15 1.3970(19)
C11 C12 1.3887(19)
C11 H11 0.9500
C12 C13 1.386(2)
C12 H12 0.9500
C13 C14 1.376(3)
C13 H13 0.9500
C14 C15 1.386(2)
C14 H14 0.9500
C15 H15 0.9500
C16 C17 1.4004(16)
C16 C21 1.4075(17)
C17 C18 1.4055(17)
C18 C19 1.3846(17)
C18 C22 1.5357(17)
C19 C20 1.3918(18)
C19 H19 0.9500
C20 C21 1.3892(17)
C20 H20 0.9500
C22 C23 1.513(2)
C23 H23A 0.9800
C23 H23B 0.9800
C23 H23C 0.9800
C24 C25 1.505(2)
C24 H24A 0.9900
C24 H24B 0.9900
C25 H25A 0.9900
C25 H25B 0.9900
C26 C27 1.4985(17)
C26 H26A 0.9900
C26 H26B 0.9900
C27 C28 1.3863(19)
C27 C32 1.3939(18)
C28 C29 1.391(2)
C28 H28 0.9500
C29 C30 1.380(2)
C29 H29 0.9500
C30 C31 1.382(2)
C30 H30 0.9500
C31 C32 1.3832(19)
C31 H31 0.9500
C32 H32 0.9500
C33 C34 1.5053(18)
C33 H33A 0.9900
C33 H33B 0.9900
C34 C35 1.3881(18)
C34 C39 1.3913(19)
C35 C36 1.3898(19)
C35 H35 0.9500
C36 C37 1.383(2)
C36 H36 0.9500
C37 C38 1.389(2)
C37 H37 0.9500
C38 C39 1.385(2)
C38 H38 0.9500
C39 H39 0.9500
C40 C41 1.4878(19)
C41 H41A 0.9800
C41 H41B 0.9800
C41 H41C 0.9800
